data_9000338
loop_
_publ_author_name
'Cameron, M.'
'Sueno, S.'
'Prewitt, C. T.'
'Papike, J. J.'

_publ_section_title
;High-temperature crystal chemistry of acmite, diopside, hedenbergite,
 jadeite, spodumene, and ureyite T = 600 C pyroxene
;
_journal_name_full 'American Mineralogist'
_journal_page_first 594
_journal_page_last 618
_journal_volume 58
_journal_year 1973
_chemical_formula_sum 'Ca Fe O6 Si2'
_chemical_name_mineral Hedenbergite
_space_group_crystal_system monoclinic
_space_group_IT_number 15
_space_group_name_Hall '-C 2yc'
_space_group_name_H-M_alt 'C 1 2/c 1'
_symmetry_space_group_name_H-M 'C 1 2/c 1'
_cell_angle_alpha 90
_cell_angle_beta 105.11
_cell_angle_gamma 90
_cell_formula_units_Z 4
_cell_length_a 9.884
_cell_length_b 9.11
_cell_length_c 5.264
_cell_volume 457.601
_database_code_amcsd 0000347
_diffrn_ambient_temperature 873.15
_exptl_crystal_density_diffrn 3.601
_cod_original_cell_volume 457.600
_cod_original_formula_sum 'Si2 Fe Ca O6'
_cod_database_code 9000338

loop_
_space_group_symop_id
_space_group_symop_operation_xyz
1 x,y,z
2 1/2+x,1/2+y,z
3 x,-y,1/2+z
4 1/2+x,1/2-y,1/2+z
5 -x,y,1/2-z
6 1/2-x,1/2+y,1/2-z
7 -x,-y,-z
8 1/2-x,1/2-y,-z

loop_
_atom_site_aniso_label
_atom_site_aniso_U_11
_atom_site_aniso_U_22
_atom_site_aniso_U_33
_atom_site_aniso_U_12
_atom_site_aniso_U_13
_atom_site_aniso_U_23
Si 0.01218 0.01324 0.01103 -0.00075 0.00324 -0.00063
Fe1 0.01670 0.01615 0.01397 0.00000 0.00270 0.00000
Ca2 0.02975 0.01850 0.01802 0.00000 -0.00125 0.00000
O1 0.01315 0.02195 0.01688 -0.00013 0.00270 0.00101
O2 0.02897 0.01753 0.02326 -0.00735 0.00548 -0.00281
O3 0.01854 0.02460 0.01540 -0.00044 0.00550 -0.00617

loop_
_atom_site_label
_atom_site_fract_x
_atom_site_fract_y
_atom_site_fract_z
Si 0.28750 0.09180 0.23290
Fe1 0.00000 0.90570 0.25000
Ca2 0.00000 0.29900 0.25000
O1 0.11940 0.08940 0.15140
O2 0.36200 0.24440 0.32000
O3 0.34940 0.01720 0.99690

loop_
_cod_related_entry_id
_cod_related_entry_database
_cod_related_entry_code
1 AMCSD 0000347
